data_2212172
loop_
_publ_author_name
'Batista, Ronan'
'Garc\'ia, Pablo A.'
'Castro, Mar\'ia A.'
'del Corral, Jos\'e M. Miguel'
'Sanz, Francisca'
'Speziali, Nivaldo L.'
'de Oliveira, Ala\'ide B.'

_publ_section_title
;
 Methyl <i>ent</i>-16\b,17-epoxykauran-19-oate
;
_journal_coeditor_code GK2048
_journal_issue 2
_journal_name_full 'Acta Crystallographica Section E'
_journal_page_first o932
_journal_page_last o933
_journal_paper_doi 10.1107/S1600536807002693
_journal_volume 63
_journal_year 2007
_chemical_formula_iupac 'C21 H32 O3'
_chemical_formula_moiety 'C21 H32 O3'
_chemical_formula_sum 'C21 H32 O3'
_chemical_formula_weight 332.47
_chemical_name_systematic
;
Methyl <i>ent</i>-16\b,17-epoxykauran-19-oate
;
_space_group_IT_number 19
_symmetry_cell_setting orthorhombic
_symmetry_space_group_name_Hall 'P 2ac 2ab'
_symmetry_space_group_name_H-M 'P 21 21 21'
_atom_sites_solution_hydrogens geom
_atom_sites_solution_primary direct
_atom_sites_solution_secondary difmap
_audit_creation_method SHELXL97
_cell_angle_alpha 90.00
_cell_angle_beta 90.00
_cell_angle_gamma 90.00
_cell_formula_units_Z 4
_cell_length_a 6.7100(13)
_cell_length_b 9.7380(19)
_cell_length_c 28.383(6)
_cell_measurement_reflns_used 20
_cell_measurement_temperature 293(2)
_cell_measurement_theta_max 10.2
_cell_measurement_theta_min 5.0
_cell_volume 1854.6(6)
_computing_cell_refinement CRYSOM
_computing_data_collection 'CRYSOM (Martinez-Ripoll & Cano, 1996)'
_computing_data_reduction 'X-RAY80 (Stewart <i>et al.</i>,  1990)'
_computing_molecular_graphics 'SHELXL/PC (Sheldrick, 1990)'
_computing_publication_material SHELXL97
_computing_structure_refinement 'SHELXL97 (Sheldrick, 1997)'
_computing_structure_solution 'SHELXS97 (Sheldrick, 1997)'
_diffrn_ambient_temperature 293(2)
_diffrn_measured_fraction_theta_full 0.990
_diffrn_measured_fraction_theta_max 0.990
_diffrn_measurement_device_type 'Seifert XRD 3003 SC'
_diffrn_measurement_method \w/2\q
_diffrn_radiation_monochromator graphite
_diffrn_radiation_source 'fine-focus sealed tube'
_diffrn_radiation_type CuK\a
_diffrn_radiation_wavelength 1.54180
_diffrn_reflns_av_R_equivalents 0.0000
_diffrn_reflns_av_sigmaI/netI 0.0319
_diffrn_reflns_limit_h_max 7
_diffrn_reflns_limit_h_min 0
_diffrn_reflns_limit_k_max 10
_diffrn_reflns_limit_k_min 0
_diffrn_reflns_limit_l_max 29
_diffrn_reflns_limit_l_min 0
_diffrn_reflns_number 1614
_diffrn_reflns_theta_full 59.97
_diffrn_reflns_theta_max 59.97
_diffrn_reflns_theta_min 3.11
_diffrn_standards_decay_% 1
_diffrn_standards_interval_count 700
_diffrn_standards_number 2
_exptl_absorpt_coefficient_mu 0.608
_exptl_absorpt_correction_type none
_exptl_crystal_colour colourless
_exptl_crystal_density_diffrn 1.191
_exptl_crystal_density_method 'not measured'
_exptl_crystal_description prismatic
_exptl_crystal_F_000 728
_exptl_crystal_size_max 0.2
_exptl_crystal_size_mid 0.2
_exptl_crystal_size_min 0.2
_refine_diff_density_max 0.160
_refine_diff_density_min -0.139
_refine_ls_abs_structure_details 'Flack (1983), with no Friedel pairs?'
_refine_ls_abs_structure_Flack 0.2(5)
_refine_ls_extinction_coef 0.0065(5)
_refine_ls_extinction_expression Fc^*^=kFc[1+0.001xFc^2^\l^3^/sin(2\q)]^-1/4^
_refine_ls_extinction_method 'SHELXL97 (Sheldrick, 1997)'
_refine_ls_goodness_of_fit_ref 1.058
_refine_ls_hydrogen_treatment constr
_refine_ls_matrix_type full
_refine_ls_number_parameters 219
_refine_ls_number_reflns 1614
_refine_ls_number_restraints 0
_refine_ls_restrained_S_all 1.058
_refine_ls_R_factor_all 0.0487
_refine_ls_R_factor_gt 0.0367
_refine_ls_shift/su_max 0.000
_refine_ls_shift/su_mean 0.000
_refine_ls_structure_factor_coef Fsqd
_refine_ls_weighting_details 'calc w = 1/[\s^2^(Fo^2^)+(0.0423P)^2^] where P=(Fo^2^+2Fc^2^)/3'
_refine_ls_weighting_scheme calc
_refine_ls_wR_factor_gt 0.0776
_refine_ls_wR_factor_ref 0.0816
_reflns_number_gt 1274
_reflns_number_total 1614
_reflns_threshold_expression I>2\s(I)
_cod_data_source_file gk2048.cif
_cod_data_source_block II
_cod_database_code 2212172
_cod_database_fobs_code 2212172

loop_
_symmetry_equiv_pos_as_xyz
'x, y, z'
'-x+1/2, -y, z+1/2'
'-x, y+1/2, -z+1/2'
'x+1/2, -y+1/2, -z'

loop_
_atom_site_type_symbol
_atom_site_label
_atom_site_fract_x
_atom_site_fract_y
_atom_site_fract_z
_atom_site_U_iso_or_equiv
_atom_site_adp_type
_atom_site_calc_flag
_atom_site_refinement_flags
_atom_site_occupancy
O O1 0.1829(4) 0.4715(3) 0.26632(8) 0.0672(8) Uani d . 1
O O2 0.2572(3) 0.6880(2) 0.24895(7) 0.0534(6) Uani d . 1
O O3 0.2472(4) 1.2470(2) 0.47775(7) 0.0575(7) Uani d . 1
C C1 0.3118(6) 0.5504(3) 0.40708(11) 0.0533(10) Uani d . 1
H H1A 0.4358 0.5529 0.4246 0.064 Uiso calc R 1
H H1B 0.2046 0.5364 0.4295 0.064 Uiso calc R 1
C C2 0.3173(7) 0.4285(3) 0.37330(13) 0.0696(13) Uani d . 1
H H2A 0.3469 0.3454 0.3908 0.084 Uiso calc R 1
H H2B 0.1874 0.4174 0.3588 0.084 Uiso calc R 1
C C3 0.4726(7) 0.4482(3) 0.33535(12) 0.0648(11) Uani d . 1
H H3A 0.4633 0.3724 0.3133 0.078 Uiso calc R 1
H H3B 0.6035 0.4445 0.3498 0.078 Uiso calc R 1
C C4 0.4546(5) 0.5819(3) 0.30808(10) 0.0441(8) Uani d . 1
C C5 0.4436(4) 0.7035(3) 0.34378(10) 0.0342(7) Uani d . 1
H H5A 0.5693 0.6969 0.3612 0.041 Uiso calc R 1
C C6 0.4487(5) 0.8469(3) 0.32289(10) 0.0404(8) Uani d . 1
H H6A 0.3190 0.8694 0.3099 0.048 Uiso calc R 1
H H6B 0.5456 0.8504 0.2976 0.048 Uiso calc R 1
C C7 0.5039(5) 0.9512(3) 0.36078(10) 0.0423(8) Uani d . 1
H H7A 0.6356 0.9299 0.3728 0.051 Uiso calc R 1
H H7B 0.5090 1.0420 0.3468 0.051 Uiso calc R 1
C C8 0.3563(4) 0.9523(3) 0.40153(9) 0.0300(7) Uani d . 1
C C9 0.3205(4) 0.8048(3) 0.42022(9) 0.0301(7) Uani d . 1
H H9A 0.4478 0.7789 0.4346 0.036 Uiso calc R 1
C C10 0.2816(5) 0.6904(3) 0.38268(9) 0.0332(7) Uani d . 1
C C11 0.1727(5) 0.8090(3) 0.46211(10) 0.0402(8) Uani d . 1
H H11A 0.1180 0.7176 0.4664 0.048 Uiso calc R 1
H H11B 0.2468 0.8316 0.4904 0.048 Uiso calc R 1
C C12 -0.0001(5) 0.9099(3) 0.45756(11) 0.0459(8) Uani d . 1
H H12A -0.0996 0.8719 0.4365 0.055 Uiso calc R 1
H H12B -0.0616 0.9227 0.4882 0.055 Uiso calc R 1
C C13 0.0686(5) 1.0487(3) 0.43871(10) 0.0427(8) Uani d . 1
H H13A -0.0403 1.1158 0.4379 0.051 Uiso calc R 1
C C14 0.1592(5) 1.0252(3) 0.38958(10) 0.0384(8) Uani d . 1
H H14A 0.1827 1.1114 0.3734 0.046 Uiso calc R 1
H H14B 0.0740 0.9676 0.3703 0.046 Uiso calc R 1
C C15 0.4320(5) 1.0451(3) 0.44235(10) 0.0409(8) Uani d . 1
H H15A 0.5109 0.9921 0.4645 0.049 Uiso calc R 1
H H15B 0.5133 1.1194 0.4302 0.049 Uiso calc R 1
C C16 0.2456(5) 1.1012(3) 0.46614(11) 0.0407(8) Uani d . 1
C C17 0.2353(6) 1.1458(3) 0.51503(11) 0.0528(9) Uani d . 1
H H17A 0.1090 1.1357 0.5313 0.063 Uiso calc R 1
H H17B 0.3522 1.1322 0.5346 0.063 Uiso calc R 1
C C18 0.6431(5) 0.5976(4) 0.27696(12) 0.0651(11) Uani d . 1
H H18A 0.6352 0.6818 0.2595 0.098 Uiso calc R 1
H H18B 0.6515 0.5216 0.2555 0.098 Uiso calc R 1
H H18C 0.7595 0.5990 0.2966 0.098 Uiso calc R 1
C C19 0.2806(5) 0.5727(3) 0.27360(10) 0.0420(8) Uani d . 1
C C20 0.0700(4) 0.6941(3) 0.36222(10) 0.0429(8) Uani d . 1
H H20A 0.0554 0.6222 0.3393 0.064 Uiso calc R 1
H H20B 0.0473 0.7814 0.3474 0.064 Uiso calc R 1
H H20C -0.0250 0.6811 0.3871 0.064 Uiso calc R 1
C C21 0.1063(5) 0.6890(4) 0.21251(11) 0.0632(10) Uani d . 1
H H21A 0.1038 0.7775 0.1976 0.095 Uiso calc R 1
H H21B -0.0216 0.6704 0.2263 0.095 Uiso calc R 1
H H21C 0.1365 0.6199 0.1895 0.095 Uiso calc R 1

loop_
_atom_site_aniso_label
_atom_site_aniso_U_11
_atom_site_aniso_U_22
_atom_site_aniso_U_33
_atom_site_aniso_U_12
_atom_site_aniso_U_13
_atom_site_aniso_U_23
O1 0.0743(18) 0.0564(14) 0.0708(16) -0.0180(15) -0.0179(14) -0.0106(14)
O2 0.0533(13) 0.0564(14) 0.0506(13) -0.0068(14) -0.0154(13) -0.0027(12)
O3 0.0744(16) 0.0295(10) 0.0687(14) -0.0012(13) 0.0065(15) -0.0100(12)
C1 0.088(3) 0.0263(16) 0.0457(18) -0.0034(19) 0.0003(19) 0.0042(15)
C2 0.122(4) 0.0259(18) 0.060(2) 0.002(2) -0.013(3) 0.0026(17)
C3 0.088(3) 0.043(2) 0.064(2) 0.021(2) -0.020(2) -0.017(2)
C4 0.0408(19) 0.046(2) 0.0458(19) 0.0085(18) -0.0068(16) -0.0131(17)
C5 0.0331(17) 0.0349(17) 0.0345(16) 0.0006(15) -0.0073(15) -0.0093(14)
C6 0.0451(19) 0.0418(17) 0.0341(16) -0.0071(16) 0.0099(16) -0.0027(15)
C7 0.046(2) 0.0375(17) 0.0438(18) -0.0115(17) 0.0083(16) 0.0005(16)
C8 0.0328(16) 0.0254(15) 0.0319(16) -0.0004(15) -0.0017(13) -0.0024(13)
C9 0.0330(16) 0.0297(15) 0.0275(15) 0.0001(14) -0.0028(13) 0.0004(13)
C10 0.0438(19) 0.0266(15) 0.0293(15) -0.0033(16) -0.0043(15) 0.0014(12)
C11 0.0500(19) 0.0383(17) 0.0323(16) -0.0056(17) 0.0016(15) 0.0007(15)
C12 0.0374(18) 0.056(2) 0.0444(18) -0.0028(17) 0.0051(15) -0.0079(17)
C13 0.0391(19) 0.0374(18) 0.0516(19) 0.0102(17) -0.0021(16) -0.0078(17)
C14 0.0444(18) 0.0276(16) 0.0433(17) 0.0011(16) -0.0070(16) 0.0000(14)
C15 0.0404(19) 0.0360(17) 0.0463(18) -0.0028(17) -0.0007(16) -0.0053(17)
C16 0.0464(18) 0.0263(15) 0.0495(18) 0.0024(16) 0.0010(18) -0.0105(14)
C17 0.066(2) 0.0417(18) 0.051(2) -0.001(2) 0.000(2) -0.0092(16)
C18 0.039(2) 0.089(3) 0.067(2) 0.009(2) -0.0013(19) -0.040(2)
C19 0.042(2) 0.045(2) 0.0390(18) 0.0002(18) 0.0024(16) -0.0106(16)
C20 0.0392(18) 0.0458(19) 0.0437(18) -0.0118(17) 0.0034(16) -0.0090(16)
C21 0.058(2) 0.085(3) 0.047(2) -0.001(2) -0.0171(19) -0.003(2)

loop_
_atom_type_symbol
_atom_type_description
_atom_type_scat_dispersion_real
_atom_type_scat_dispersion_imag
_atom_type_scat_source
C C 0.0181 0.0091 'International Tables Vol C Tables 4.2.6.8 and 6.1.1.4'
H H 0.0000 0.0000 'International Tables Vol C Tables 4.2.6.8 and 6.1.1.4'
O O 0.0492 0.0322 'International Tables Vol C Tables 4.2.6.8 and 6.1.1.4'

loop_
_geom_angle_atom_site_label_1
_geom_angle_atom_site_label_2
_geom_angle_atom_site_label_3
_geom_angle
C19 O2 C21 117.6(3)
C17 O3 C16 60.12(18)
C2 C1 C10 114.1(2)
C2 C1 H1A 108.7
C10 C1 H1A 108.7
C2 C1 H1B 108.7
C10 C1 H1B 108.7
H1A C1 H1B 107.6
C3 C2 C1 111.4(3)
C3 C2 H2A 109.3
C1 C2 H2A 109.3
C3 C2 H2B 109.3
C1 C2 H2B 109.3
H2A C2 H2B 108.0
C2 C3 C4 114.7(3)
C2 C3 H3A 108.6
C4 C3 H3A 108.6
C2 C3 H3B 108.6
C4 C3 H3B 108.6
H3A C3 H3B 107.6
C3 C4 C19 109.7(3)
C3 C4 C18 108.1(3)
C19 C4 C18 105.3(2)
C3 C4 C5 108.8(2)
C19 C4 C5 115.1(3)
C18 C4 C5 109.5(3)
C6 C5 C10 111.6(2)
C6 C5 C4 116.4(2)
C10 C5 C4 115.6(2)
C6 C5 H5A 103.8
C10 C5 H5A 103.8
C4 C5 H5A 103.8
C5 C6 C7 110.1(2)
C5 C6 H6A 109.6
C7 C6 H6A 109.6
C5 C6 H6B 109.6
C7 C6 H6B 109.6
H6A C6 H6B 108.2
C8 C7 C6 112.5(2)
C8 C7 H7A 109.1
C6 C7 H7A 109.1
C8 C7 H7B 109.1
C6 C7 H7B 109.1
H7A C7 H7B 107.8
C7 C8 C14 113.3(2)
C7 C8 C9 110.7(2)
C14 C8 C9 111.7(2)
C7 C8 C15 110.9(2)
C14 C8 C15 100.2(2)
C9 C8 C15 109.5(2)
C11 C9 C8 109.7(2)
C11 C9 C10 115.8(2)
C8 C9 C10 116.9(2)
C11 C9 H9A 104.2
C8 C9 H9A 104.2
C10 C9 H9A 104.2
C20 C10 C1 108.2(3)
C20 C10 C5 112.1(2)
C1 C10 C5 107.4(3)
C20 C10 C9 113.3(2)
C1 C10 C9 107.6(2)
C5 C10 C9 108.0(2)
C12 C11 C9 116.0(2)
C12 C11 H11A 108.3
C9 C11 H11A 108.3
C12 C11 H11B 108.3
C9 C11 H11B 108.3
H11A C11 H11B 107.4
C13 C12 C11 111.8(3)
C13 C12 H12A 109.3
C11 C12 H12A 109.3
C13 C12 H12B 109.3
C11 C12 H12B 109.3
H12A C12 H12B 107.9
C16 C13 C12 110.9(3)
C16 C13 C14 102.0(2)
C12 C13 C14 107.8(3)
C16 C13 H13A 111.9
C12 C13 H13A 111.9
C14 C13 H13A 111.9
C13 C14 C8 102.0(2)
C13 C14 H14A 111.4
C8 C14 H14A 111.4
C13 C14 H14B 111.4
C8 C14 H14B 111.4
H14A C14 H14B 109.2
C16 C15 C8 105.7(2)
C16 C15 H15A 110.6
C8 C15 H15A 110.6
C16 C15 H15B 110.6
C8 C15 H15B 110.6
H15A C15 H15B 108.7
C17 C16 O3 59.63(17)
C17 C16 C13 123.7(3)
O3 C16 C13 116.9(3)
C17 C16 C15 124.7(3)
O3 C16 C15 116.4(3)
C13 C16 C15 107.2(2)
O3 C17 C16 60.26(18)
O3 C17 H17A 117.7
C16 C17 H17A 117.7
O3 C17 H17B 117.7
C16 C17 H17B 117.7
H17A C17 H17B 114.9
C4 C18 H18A 109.5
C4 C18 H18B 109.5
H18A C18 H18B 109.5
C4 C18 H18C 109.5
H18A C18 H18C 109.5
H18B C18 H18C 109.5
O1 C19 O2 122.4(3)
O1 C19 C4 125.2(3)
O2 C19 C4 112.2(3)
C10 C20 H20A 109.5
C10 C20 H20B 109.5
H20A C20 H20B 109.5
C10 C20 H20C 109.5
H20A C20 H20C 109.5
H20B C20 H20C 109.5
O2 C21 H21A 109.5
O2 C21 H21B 109.5
H21A C21 H21B 109.5
O2 C21 H21C 109.5
H21A C21 H21C 109.5
H21B C21 H21C 109.5

loop_
_geom_bond_atom_site_label_1
_geom_bond_atom_site_label_2
_geom_bond_distance
O1 C19 1.201(4)
O2 C19 1.332(4)
O2 C21 1.448(3)
O3 C17 1.448(3)
O3 C16 1.458(3)
C1 C2 1.527(4)
C1 C10 1.543(4)
C1 H1A 0.9700
C1 H1B 0.9700
C2 C3 1.511(5)
C2 H2A 0.9700
C2 H2B 0.9700
C3 C4 1.519(4)
C3 H3A 0.9700
C3 H3B 0.9700
C4 C19 1.526(4)
C4 C18 1.550(4)
C4 C5 1.560(4)
C5 C6 1.518(4)
C5 C10 1.555(4)
C5 H5A 0.9800
C6 C7 1.525(4)
C6 H6A 0.9700
C6 H6B 0.9700
C7 C8 1.523(4)
C7 H7A 0.9700
C7 H7B 0.9700
C8 C14 1.538(4)
C8 C9 1.550(4)
C8 C15 1.555(4)
C9 C11 1.549(4)
C9 C10 1.564(4)
C9 H9A 0.9800
C10 C20 1.534(4)
C11 C12 1.525(4)
C11 H11A 0.9700
C11 H11B 0.9700
C12 C13 1.525(4)
C12 H12A 0.9700
C12 H12B 0.9700
C13 C16 1.509(4)
C13 C14 1.538(4)
C13 H13A 0.9800
C14 H14A 0.9700
C14 H14B 0.9700
C15 C16 1.523(4)
C15 H15A 0.9700
C15 H15B 0.9700
C16 C17 1.456(4)
C17 H17A 0.9700
C17 H17B 0.9700
C18 H18A 0.9600
C18 H18B 0.9600
C18 H18C 0.9600
C20 H20A 0.9600
C20 H20B 0.9600
C20 H20C 0.9600
C21 H21A 0.9600
C21 H21B 0.9600
C21 H21C 0.9600

loop_
_cod_related_entry_id
_cod_related_entry_database
_cod_related_entry_code
1 ChemSpider 21185647
